data_1505275
loop_
_publ_author_name
'Souweha, Michael Santos'
'Arab, Akram'
'ApSimon, Megan'
'Fallis, Alex G.'

_publ_section_title
;
 Diene-transmissive cycloadditions: control of monocycloaddition by
 self-assembly on a Lewis acid template.
;
_journal_issue 4
_journal_name_full 'Organic letters'
_journal_page_first 615
_journal_page_last 618
_journal_paper_doi 10.1021/ol062869d
_journal_volume 9
_journal_year 2007
_chemical_formula_sum 'C18 H22 N2 O5'
_chemical_formula_weight 346.38
_chemical_name_systematic
;
 ?
;
_space_group_IT_number 2
_symmetry_cell_setting triclinic
_symmetry_space_group_name_Hall '-P 1'
_symmetry_space_group_name_H-M 'P -1'
_atom_sites_solution_hydrogens geom
_atom_sites_solution_primary direct
_atom_sites_solution_secondary difmap
_audit_creation_method SHELXL-97
_cell_angle_alpha 104.025(2)
_cell_angle_beta 103.657(2)
_cell_angle_gamma 95.315(2)
_cell_formula_units_Z 2
_cell_length_a 8.2927(16)
_cell_length_b 9.8597(19)
_cell_length_c 10.814(2)
_cell_measurement_reflns_used 525
_cell_measurement_temperature 203(2)
_cell_measurement_theta_max 24.76
_cell_measurement_theta_min 2.16
_cell_volume 823.0(3)
_computing_cell_refinement 'SMART, Bruker (2000)'
_computing_data_collection 'SMART, Bruker (2000)'
_computing_data_reduction 'XPREP, Bruker (2000)'
_computing_molecular_graphics 'SHELXTL, Bruker (2000)'
_computing_publication_material 'SHELXTL, Bruker (2000)'
_computing_structure_refinement 'SHELXL-97 (Sheldrick, 1997)'
_computing_structure_solution 'SHELXS-97 (Sheldrick, 1990)'
_diffrn_ambient_temperature 203(2)
_diffrn_measured_fraction_theta_full 0.972
_diffrn_measured_fraction_theta_max 0.972
_diffrn_measurement_device_type 'CCD area detector'
_diffrn_measurement_method 'phi and omega scans'
_diffrn_radiation_monochromator graphite
_diffrn_radiation_source 'fine-focus sealed tube'
_diffrn_radiation_type MoK\a
_diffrn_radiation_wavelength 0.71073
_diffrn_reflns_av_R_equivalents 0.0311
_diffrn_reflns_av_sigmaI/netI 0.0418
_diffrn_reflns_limit_h_max 9
_diffrn_reflns_limit_h_min -9
_diffrn_reflns_limit_k_max 11
_diffrn_reflns_limit_k_min -11
_diffrn_reflns_limit_l_max 12
_diffrn_reflns_limit_l_min -12
_diffrn_reflns_number 7262
_diffrn_reflns_theta_full 24.80
_diffrn_reflns_theta_max 24.80
_diffrn_reflns_theta_min 2.01
_diffrn_standards_decay_% <1
_exptl_absorpt_coefficient_mu 0.103
_exptl_absorpt_correction_T_max 0.9949
_exptl_absorpt_correction_T_min 0.9848
_exptl_absorpt_correction_type multi-scan
_exptl_absorpt_process_details 'SADABS, Bruker (2000)'
_exptl_crystal_colour colorless
_exptl_crystal_density_diffrn 1.398
_exptl_crystal_density_meas ?
_exptl_crystal_density_method 'not measured'
_exptl_crystal_description block
_exptl_crystal_F_000 368
_exptl_crystal_size_max 0.15
_exptl_crystal_size_mid 0.15
_exptl_crystal_size_min 0.05
_refine_diff_density_max 0.434
_refine_diff_density_min -0.404
_refine_diff_density_rms 0.052
_refine_ls_extinction_method none
_refine_ls_goodness_of_fit_ref 1.016
_refine_ls_hydrogen_treatment constr
_refine_ls_matrix_type full
_refine_ls_number_parameters 226
_refine_ls_number_reflns 2759
_refine_ls_number_restraints 0
_refine_ls_restrained_S_all 1.016
_refine_ls_R_factor_all 0.0772
_refine_ls_R_factor_gt 0.0505
_refine_ls_shift/su_max 0.001
_refine_ls_shift/su_mean 0.001
_refine_ls_structure_factor_coef Fsqd
_refine_ls_weighting_details 'calc w=1/[\s^2^(Fo^2^)+(0.0714P)^2^+0.5790P] where P=(Fo^2^+2Fc^2^)/3'
_refine_ls_weighting_scheme calc
_refine_ls_wR_factor_gt 0.1278
_refine_ls_wR_factor_ref 0.1445
_reflns_number_gt 1953
_reflns_number_total 2759
_reflns_threshold_expression >2sigma(I)
_cod_data_source_file ol062869dsi20070112_110203.cif
_cod_data_source_block af09
_cod_depositor_comments
;
The following automatic conversions were performed:

'_symmetry_cell_setting' value 'Triclinic' changed to 'triclinic'
according to /home/saulius/struct/CIF-dictionaries/cif_core.dic
dictionary named 'cif_core.dic' version 2.4.1 from 2010-06-29.

Automatic conversion script
Id: cif_fix_values 1715 2011-07-08 13:25:40Z adriana 

The following automatic conversions were performed:

'_exptl_crystal_density_meas' value 'n/a' was changed to '?' - the
value is perceived as not measured.

Automatic conversion script
Id: cif_fix_values 3008 2015-01-20 13:52:24Z robertas 
;
_cod_original_sg_symbol_H-M P-1
_cod_database_code 1505275

loop_
_symmetry_equiv_pos_as_xyz
'x, y, z'
'-x, -y, -z'

loop_
_atom_site_label
_atom_site_type_symbol
_atom_site_fract_x
_atom_site_fract_y
_atom_site_fract_z
_atom_site_U_iso_or_equiv
_atom_site_adp_type
_atom_site_occupancy
_atom_site_symmetry_multiplicity
_atom_site_calc_flag
_atom_site_refinement_flags
O1 O 0.4095(2) 0.3306(2) 1.06423(19) 0.0397(5) Uani 1 1 d .
O2 O -0.1090(3) 0.0660(2) 0.8930(2) 0.0420(6) Uani 1 1 d .
O3 O 0.6622(3) 0.1377(2) 0.5648(2) 0.0413(5) Uani 1 1 d .
O4 O 0.2708(3) 0.4007(2) 0.4278(2) 0.0399(5) Uani 1 1 d .
O5 O 0.2667(3) 0.7220(2) 0.8157(2) 0.0422(6) Uani 1 1 d .
H5D H 0.3597 0.6983 0.8410 0.063 Uiso 1 1 calc R
N1 N 0.1376(3) 0.2198(2) 0.9941(2) 0.0301(6) Uani 1 1 d .
N2 N 0.4529(3) 0.2464(2) 0.4708(2) 0.0290(5) Uani 1 1 d .
C1 C 0.3007(3) 0.2346(3) 0.9874(3) 0.0283(6) Uani 1 1 d .
C2 C 0.3192(3) 0.1182(3) 0.8737(3) 0.0285(6) Uani 1 1 d .
H2A H 0.4011 0.0599 0.9071 0.034 Uiso 1 1 calc R
C3 C 0.1418(4) 0.0290(3) 0.8164(3) 0.0311(7) Uani 1 1 d .
H3A H 0.1461 -0.0691 0.8230 0.037 Uiso 1 1 calc R
C4 C 0.0373(4) 0.1002(3) 0.9020(3) 0.0291(6) Uani 1 1 d .
C5 C 0.0755(4) 0.3198(4) 1.0884(3) 0.0417(8) Uani 1 1 d .
H5A H 0.1669 0.3947 1.1429 0.062 Uiso 1 1 calc R
H5B H 0.0316 0.2708 1.1441 0.062 Uiso 1 1 calc R
H5C H -0.0131 0.3604 1.0408 0.062 Uiso 1 1 calc R
C6 C 0.3747(3) 0.1795(3) 0.7676(3) 0.0269(6) Uani 1 1 d .
H6A H 0.3780 0.0970 0.6952 0.032 Uiso 1 1 calc R
C7 C 0.2347(3) 0.2537(3) 0.7103(2) 0.0246(6) Uani 1 1 d .
C8 C 0.0817(3) 0.1773(3) 0.6611(3) 0.0286(6) Uani 1 1 d .
H8A H -0.0100 0.2155 0.6211 0.034 Uiso 1 1 calc R
C9 C 0.0604(4) 0.0278(3) 0.6718(3) 0.0337(7) Uani 1 1 d .
H9A H 0.1146 -0.0312 0.6121 0.040 Uiso 1 1 calc R
H9B H -0.0593 -0.0116 0.6465 0.040 Uiso 1 1 calc R
C10 C 0.5473(3) 0.2705(3) 0.8106(3) 0.0310(7) Uani 1 1 d .
H10A H 0.6347 0.2120 0.8287 0.037 Uiso 1 1 calc R
H10B H 0.5575 0.3448 0.8921 0.037 Uiso 1 1 calc R
C11 C 0.5716(3) 0.3383(3) 0.7008(3) 0.0291(6) Uani 1 1 d .
H11A H 0.6804 0.4031 0.7330 0.035 Uiso 1 1 calc R
C12 C 0.4302(3) 0.4218(3) 0.6551(3) 0.0273(6) Uani 1 1 d .
H12A H 0.4782 0.5230 0.6760 0.033 Uiso 1 1 calc R
C13 C 0.2850(3) 0.4079(3) 0.7210(3) 0.0255(6) Uani 1 1 d .
H13A H 0.3331 0.4553 0.8164 0.031 Uiso 1 1 calc R
C14 C 0.1377(3) 0.4823(3) 0.6740(3) 0.0298(6) Uani 1 1 d .
H14A H 0.0804 0.4325 0.5816 0.036 Uiso 1 1 calc R
H14B H 0.0573 0.4740 0.7263 0.036 Uiso 1 1 calc R
C15 C 0.1851(4) 0.6378(3) 0.6839(3) 0.0352(7) Uani 1 1 d .
H15A H 0.2597 0.6463 0.6272 0.042 Uiso 1 1 calc R
H15B H 0.0831 0.6752 0.6503 0.042 Uiso 1 1 calc R
C16 C 0.5722(3) 0.2274(3) 0.5755(3) 0.0305(7) Uani 1 1 d .
C17 C 0.3710(3) 0.3606(3) 0.5065(3) 0.0287(6) Uani 1 1 d .
C18 C 0.4193(4) 0.1573(3) 0.3353(3) 0.0375(7) Uani 1 1 d .
H18A H 0.4904 0.0845 0.3331 0.056 Uiso 1 1 calc R
H18B H 0.4431 0.2150 0.2787 0.056 Uiso 1 1 calc R
H18C H 0.3022 0.1134 0.3040 0.056 Uiso 1 1 calc R

loop_
_atom_site_aniso_label
_atom_site_aniso_U_11
_atom_site_aniso_U_22
_atom_site_aniso_U_33
_atom_site_aniso_U_23
_atom_site_aniso_U_13
_atom_site_aniso_U_12
O1 0.0317(11) 0.0481(13) 0.0294(11) 0.0005(10) 0.0038(9) -0.0040(10)
O2 0.0328(12) 0.0481(13) 0.0395(13) 0.0061(10) 0.0094(9) -0.0050(10)
O3 0.0357(11) 0.0450(13) 0.0470(13) 0.0116(10) 0.0161(10) 0.0156(10)
O4 0.0428(12) 0.0505(13) 0.0310(12) 0.0148(10) 0.0117(10) 0.0159(10)
O5 0.0401(12) 0.0332(11) 0.0464(13) -0.0006(10) 0.0084(10) 0.0102(9)
N1 0.0306(13) 0.0340(13) 0.0242(13) 0.0049(10) 0.0081(10) 0.0030(10)
N2 0.0295(12) 0.0317(13) 0.0257(13) 0.0059(10) 0.0096(10) 0.0037(10)
C1 0.0302(15) 0.0331(15) 0.0224(14) 0.0110(12) 0.0050(12) 0.0051(12)
C2 0.0296(14) 0.0302(15) 0.0303(15) 0.0131(12) 0.0097(12) 0.0097(12)
C3 0.0406(16) 0.0226(14) 0.0307(16) 0.0069(12) 0.0106(13) 0.0055(12)
C4 0.0313(16) 0.0307(15) 0.0254(15) 0.0107(12) 0.0065(12) -0.0007(12)
C5 0.0385(17) 0.0518(19) 0.0316(17) 0.0009(15) 0.0142(14) 0.0070(15)
C6 0.0294(14) 0.0291(14) 0.0239(15) 0.0060(12) 0.0102(12) 0.0081(12)
C7 0.0285(14) 0.0278(14) 0.0174(13) 0.0051(11) 0.0075(11) 0.0039(11)
C8 0.0288(15) 0.0334(15) 0.0211(14) 0.0065(12) 0.0044(11) 0.0011(12)
C9 0.0375(16) 0.0315(16) 0.0265(16) 0.0017(12) 0.0077(13) -0.0041(13)
C10 0.0292(15) 0.0367(16) 0.0270(15) 0.0070(12) 0.0073(12) 0.0104(12)
C11 0.0209(13) 0.0345(15) 0.0287(15) 0.0049(12) 0.0055(11) 0.0015(11)
C12 0.0281(14) 0.0270(14) 0.0272(15) 0.0082(12) 0.0082(12) 0.0026(11)
C13 0.0263(14) 0.0269(14) 0.0218(14) 0.0039(11) 0.0065(11) 0.0032(11)
C14 0.0286(14) 0.0310(15) 0.0296(15) 0.0075(12) 0.0076(12) 0.0069(12)
C15 0.0367(16) 0.0330(16) 0.0377(17) 0.0099(13) 0.0110(14) 0.0108(13)
C16 0.0235(14) 0.0348(16) 0.0374(17) 0.0115(13) 0.0152(12) 0.0024(13)
C17 0.0254(14) 0.0339(16) 0.0305(16) 0.0118(13) 0.0123(12) 0.0026(12)
C18 0.0437(17) 0.0360(17) 0.0302(16) 0.0023(13) 0.0124(14) 0.0050(14)

loop_
_atom_type_symbol
_atom_type_description
_atom_type_scat_dispersion_real
_atom_type_scat_dispersion_imag
_atom_type_scat_source
C C 0.0033 0.0016 'International Tables Vol C Tables 4.2.6.8 and 6.1.1.4'
H H 0.0000 0.0000 'International Tables Vol C Tables 4.2.6.8 and 6.1.1.4'
N N 0.0061 0.0033 'International Tables Vol C Tables 4.2.6.8 and 6.1.1.4'
O O 0.0106 0.0060 'International Tables Vol C Tables 4.2.6.8 and 6.1.1.4'

loop_
_geom_angle_atom_site_label_1
_geom_angle_atom_site_label_2
_geom_angle_atom_site_label_3
_geom_angle
C1 N1 C4 113.2(2)
C1 N1 C5 123.3(2)
C4 N1 C5 123.6(2)
C16 N2 C17 113.4(2)
C16 N2 C18 123.2(2)
C17 N2 C18 123.4(2)
O1 C1 N1 122.7(3)
O1 C1 C2 127.9(3)
N1 C1 C2 109.4(2)
C1 C2 C3 103.9(2)
C1 C2 C6 111.5(2)
C3 C2 C6 111.0(2)
C4 C3 C2 105.1(2)
C4 C3 C9 108.3(2)
C2 C3 C9 113.1(2)
O2 C4 N1 123.8(3)
O2 C4 C3 127.8(3)
N1 C4 C3 108.3(2)
C7 C6 C10 113.1(2)
C7 C6 C2 107.2(2)
C10 C6 C2 116.7(2)
C8 C7 C13 127.6(2)
C8 C7 C6 116.7(2)
C13 C7 C6 115.7(2)
C7 C8 C9 117.7(3)
C8 C9 C3 108.6(2)
C6 C10 C11 109.8(2)
C16 C11 C10 111.8(2)
C16 C11 C12 104.5(2)
C10 C11 C12 114.0(2)
C17 C12 C11 104.6(2)
C17 C12 C13 111.7(2)
C11 C12 C13 112.6(2)
C7 C13 C14 114.1(2)
C7 C13 C12 108.7(2)
C14 C13 C12 114.8(2)
C15 C14 C13 115.1(2)
O5 C15 C14 113.5(2)
O3 C16 N2 123.9(3)
O3 C16 C11 127.5(3)
N2 C16 C11 108.6(2)
O4 C17 N2 123.5(3)
O4 C17 C12 127.9(3)
N2 C17 C12 108.6(2)

loop_
_geom_bond_atom_site_label_1
_geom_bond_atom_site_label_2
_geom_bond_distance
O1 C1 1.227(3)
O2 C4 1.203(3)
O3 C16 1.211(3)
O4 C17 1.209(3)
O5 C15 1.431(4)
N1 C1 1.368(4)
N1 C4 1.390(4)
N1 C5 1.460(4)
N2 C16 1.380(4)
N2 C17 1.390(4)
N2 C18 1.461(4)
C1 C2 1.513(4)
C2 C3 1.545(4)
C2 C6 1.558(4)
C3 C4 1.509(4)
C3 C9 1.547(4)
C6 C7 1.518(4)
C6 C10 1.522(4)
C7 C8 1.330(4)
C7 C13 1.508(4)
C8 C9 1.504(4)
C10 C11 1.540(4)
C11 C16 1.522(4)
C11 C12 1.549(4)
C12 C17 1.513(4)
C12 C13 1.549(4)
C13 C14 1.530(4)
C14 C15 1.519(4)

loop_
_geom_torsion_atom_site_label_1
_geom_torsion_atom_site_label_2
_geom_torsion_atom_site_label_3
_geom_torsion_atom_site_label_4
_geom_torsion
C4 N1 C1 O1 -177.0(3)
C5 N1 C1 O1 3.1(4)
C4 N1 C1 C2 3.5(3)
C5 N1 C1 C2 -176.5(2)
O1 C1 C2 C3 178.8(3)
N1 C1 C2 C3 -1.7(3)
O1 C1 C2 C6 -61.5(4)
N1 C1 C2 C6 118.0(2)
C1 C2 C3 C4 -0.5(3)
C6 C2 C3 C4 -120.5(2)
C1 C2 C3 C9 117.4(2)
C6 C2 C3 C9 -2.6(3)
C1 N1 C4 O2 178.4(3)
C5 N1 C4 O2 -1.6(4)
C1 N1 C4 C3 -3.8(3)
C5 N1 C4 C3 176.2(3)
C2 C3 C4 O2 -179.9(3)
C9 C3 C4 O2 59.0(4)
C2 C3 C4 N1 2.4(3)
C9 C3 C4 N1 -118.7(2)
C1 C2 C6 C7 -63.6(3)
C3 C2 C6 C7 51.8(3)
C1 C2 C6 C10 64.3(3)
C3 C2 C6 C10 179.7(2)
C10 C6 C7 C8 175.1(2)
C2 C6 C7 C8 -54.9(3)
C10 C6 C7 C13 -7.3(3)
C2 C6 C7 C13 122.8(2)
C13 C7 C8 C9 -174.9(2)
C6 C7 C8 C9 2.4(4)
C7 C8 C9 C3 49.9(3)
C4 C3 C9 C8 68.9(3)
C2 C3 C9 C8 -47.2(3)
C7 C6 C10 C11 -47.3(3)
C2 C6 C10 C11 -172.3(2)
C6 C10 C11 C16 -64.3(3)
C6 C10 C11 C12 53.9(3)
C16 C11 C12 C17 -4.5(3)
C10 C11 C12 C17 -126.8(2)
C16 C11 C12 C13 117.1(2)
C10 C11 C12 C13 -5.3(3)
C8 C7 C13 C14 2.8(4)
C6 C7 C13 C14 -174.6(2)
C8 C7 C13 C12 -126.7(3)
C6 C7 C13 C12 56.0(3)
C17 C12 C13 C7 69.4(3)
C11 C12 C13 C7 -48.0(3)
C17 C12 C13 C14 -59.7(3)
C11 C12 C13 C14 -177.1(2)
C7 C13 C14 C15 180.0(2)
C12 C13 C14 C15 -53.7(3)
C13 C14 C15 O5 -59.5(3)
C17 N2 C16 O3 -176.9(3)
C18 N2 C16 O3 1.6(4)
C17 N2 C16 C11 1.8(3)
C18 N2 C16 C11 -179.7(2)
C10 C11 C16 O3 -55.7(4)
C12 C11 C16 O3 -179.5(3)
C10 C11 C16 N2 125.7(2)
C12 C11 C16 N2 1.9(3)
C16 N2 C17 O4 174.7(3)
C18 N2 C17 O4 -3.8(4)
C16 N2 C17 C12 -4.8(3)
C18 N2 C17 C12 176.6(2)
C11 C12 C17 O4 -173.9(3)
C13 C12 C17 O4 64.0(4)
C11 C12 C17 N2 5.7(3)
C13 C12 C17 N2 -116.4(2)
